data_4307167
loop_
_publ_author_name
'Glen P. A. Yap'
'Fernando Jove'
'Juan Urbano'
'Eleuterio Alvarez'
'Swiatoslaw Trofimenko'
'M. Mar D\'iaz-Requejo'
'Pedro J. P\'erez'

_publ_section_title
;
Unusual Polybrominated Polypyrazolylborates and Their Copper(I)
Complexes: Synthesis, Characterization, and Catalytic Activity
;
_journal_name_full 'Inorganic Chemistry'
_journal_page_first 780
_journal_page_last 787
_journal_paper_doi 10.1021/ic061714z
_journal_volume 46
_journal_year 2007
_chemical_formula_sum 'C34 H21 B Br6 Cl3 N6 Tl'
_chemical_formula_weight 1314.56
_chemical_name_systematic
; 
 ? 
;
_space_group_IT_number 14
_symmetry_cell_setting monoclinic
_symmetry_space_group_name_Hall '-P 2ybc'
_symmetry_space_group_name_H-M 'P 1 21/c 1'
_atom_sites_solution_hydrogens geom
_atom_sites_solution_primary direct
_atom_sites_solution_secondary difmap
_audit_creation_method SHELXL-97
_cell_angle_alpha 90.00
_cell_angle_beta 94.843(9)
_cell_angle_gamma 90.00
_cell_formula_units_Z 4
_cell_length_a 13.062(7)
_cell_length_b 12.861(7)
_cell_length_c 23.588(13)
_cell_measurement_reflns_used 1017
_cell_measurement_temperature 120(2)
_cell_measurement_theta_max 25.38
_cell_measurement_theta_min 2.90
_cell_volume 3948(4)
_computing_cell_refinement 'SHELXTL, Sheldrick (2001)'
_computing_data_collection 'SMART, Bruker (2002)'
_computing_data_reduction 'SHELXTL, Sheldrick (2001)'
_computing_molecular_graphics 'SHELXTL, Sheldrick (2001)'
_computing_publication_material 'SHELXTL, Sheldrick (2001)'
_computing_structure_refinement 'SHELXL-97 (Sheldrick, 1997)'
_computing_structure_solution 'SHELXS-97 (Sheldrick, 1990)'
_diffrn_ambient_temperature 120(2)
_diffrn_detector_area_resol_mean 836.6
_diffrn_measured_fraction_theta_full 0.786
_diffrn_measured_fraction_theta_max 0.786
_diffrn_measurement_device_type 'Bruker AXS APEX diffractometer'
_diffrn_measurement_method \w
_diffrn_radiation_monochromator graphite
_diffrn_radiation_source 'fine-focus sealed tube'
_diffrn_radiation_type MoK\a
_diffrn_radiation_wavelength 0.71073
_diffrn_reflns_av_R_equivalents 0.0804
_diffrn_reflns_av_sigmaI/netI 0.1503
_diffrn_reflns_limit_h_max 17
_diffrn_reflns_limit_h_min -17
_diffrn_reflns_limit_k_max 15
_diffrn_reflns_limit_k_min -11
_diffrn_reflns_limit_l_max 21
_diffrn_reflns_limit_l_min -31
_diffrn_reflns_number 12568
_diffrn_reflns_theta_full 28.24
_diffrn_reflns_theta_max 28.24
_diffrn_reflns_theta_min 1.56
_diffrn_standards_decay_% <1
_exptl_absorpt_coefficient_mu 10.400
_exptl_absorpt_correction_T_max 0.6244
_exptl_absorpt_correction_T_min 0.2302
_exptl_absorpt_correction_type multi-scan
_exptl_absorpt_process_details 'SADABS, Sheldrick (2003)'
_exptl_crystal_colour colourless
_exptl_crystal_density_diffrn 2.211
_exptl_crystal_density_method 'not measured'
_exptl_crystal_description plates
_exptl_crystal_F_000 2456
_exptl_crystal_size_max 0.20
_exptl_crystal_size_mid 0.10
_exptl_crystal_size_min 0.05
_refine_diff_density_max 2.885
_refine_diff_density_min -4.778
_refine_diff_density_rms 0.388
_refine_ls_extinction_method none
_refine_ls_goodness_of_fit_ref 1.046
_refine_ls_hydrogen_treatment constr
_refine_ls_matrix_type full
_refine_ls_number_parameters 463
_refine_ls_number_reflns 7685
_refine_ls_number_restraints 423
_refine_ls_restrained_S_all 1.020
_refine_ls_R_factor_all 0.1281
_refine_ls_R_factor_gt 0.0826
_refine_ls_shift/su_max 0.000
_refine_ls_shift/su_mean 0.000
_refine_ls_structure_factor_coef Fsqd
_refine_ls_weighting_details 'calc w=1/[\s^2^(Fo^2^)+(0.1000P)^2^] where P=(Fo^2^+2Fc^2^)/3'
_refine_ls_weighting_scheme calc
_refine_ls_wR_factor_gt 0.2013
_refine_ls_wR_factor_ref 0.2274
_reflns_number_gt 4797
_reflns_number_total 7685
_reflns_threshold_expression >2sigma(I)
_cod_data_source_file ic061714zsi20060910_125315.cif
_cod_data_source_block compound3_(local_labelling_jert042)
_cod_depositor_comments
;
The following automatic conversions were performed:
'_symmetry_cell_setting' value 'Monoclinic' changed to 'monoclinic'
according to '/home/saulius/struct/CIF-dictionaries/cif_core.dic'
dictionary named 'cif_core.dic' version 2.4.1 from 2010-06-29.

Automatic conversion script
Id: cif_fix_enum 1527 2010-12-29 10:47:43Z saulius 
;
_cod_database_code 4307167

loop_
_symmetry_equiv_pos_as_xyz
'x, y, z'
'-x, y+1/2, -z+1/2'
'-x, -y, -z'
'x, -y-1/2, z-1/2'

loop_
_atom_site_label
_atom_site_type_symbol
_atom_site_fract_x
_atom_site_fract_y
_atom_site_fract_z
_atom_site_U_iso_or_equiv
_atom_site_adp_type
_atom_site_occupancy
_atom_site_symmetry_multiplicity
_atom_site_calc_flag
_atom_site_refinement_flags
_atom_site_disorder_assembly
_atom_site_disorder_group
Tl Tl 0.26142(4) 0.63445(5) 0.08647(3) 0.0247(2) Uani 1 1 d U . .
B B 0.2592(11) 0.3428(14) 0.0726(7) 0.019(3) Uani 1 1 d U . .
H1 H 0.266(10) 0.259(12) 0.069(6) 0.023 Uiso 1 1 d . . .
N1 N 0.3934(8) 0.4857(9) 0.0719(5) 0.016(2) Uani 1 1 d U . .
N2 N 0.3711(8) 0.3820(9) 0.0721(5) 0.017(2) Uani 1 1 d U . .
N3 N 0.2246(8) 0.4710(9) 0.1514(5) 0.022(2) Uani 1 1 d U . .
N4 N 0.2165(8) 0.3698(9) 0.1293(6) 0.022(2) Uani 1 1 d U . .
N5 N 0.1662(7) 0.4941(8) 0.0225(5) 0.016(2) Uani 1 1 d U . .
N6 N 0.1915(7) 0.3911(9) 0.0220(5) 0.017(2) Uani 1 1 d U . .
Br1 Br 0.56062(10) 0.61910(11) 0.07376(7) 0.0249(4) Uani 1 1 d U . .
Br2 Br 0.67760(9) 0.36129(12) 0.07289(8) 0.0300(4) Uani 1 1 d U . .
Br3 Br 0.16650(12) 0.58455(13) 0.24354(8) 0.0329(4) Uani 1 1 d U . .
Br4 Br 0.06391(13) 0.32713(14) 0.26901(8) 0.0370(4) Uani 1 1 d U . .
Br5 Br 0.06851(9) 0.64400(11) -0.04782(7) 0.0255(4) Uani 1 1 d U . .
Br6 Br 0.03513(12) 0.40523(13) -0.13157(7) 0.0323(4) Uani 1 1 d U . .
Cl1 Cl 0.4693(3) -0.1377(3) 0.0971(2) 0.0392(11) Uani 1 1 d U . .
Cl2 Cl 0.0919(3) -0.1450(3) 0.1201(2) 0.0343(10) Uani 1 1 d U . .
Cl3 Cl 0.2235(3) -0.1044(3) -0.0750(2) 0.0417(11) Uani 1 1 d U . .
C1 C 0.4956(9) 0.4910(11) 0.0731(6) 0.017(3) Uani 1 1 d U . .
C2 C 0.5388(10) 0.3951(11) 0.0752(7) 0.024(3) Uani 1 1 d U . .
C3 C 0.4574(9) 0.3239(11) 0.0743(6) 0.017(3) Uani 1 1 d U . .
C4 C 0.4620(9) 0.2102(11) 0.0775(6) 0.016(3) Uani 1 1 d U . .
C5 C 0.5149(10) 0.1655(11) 0.1257(6) 0.021(3) Uani 1 1 d U . .
H5 H 0.5497 0.2087 0.1538 0.025 Uiso 1 1 calc R . .
C6 C 0.5164(10) 0.0592(12) 0.1324(7) 0.024(3) Uani 1 1 d U . .
H6 H 0.5506 0.0283 0.1653 0.029 Uiso 1 1 calc R . .
C7 C 0.4670(11) -0.0019(11) 0.0900(7) 0.026(3) Uani 1 1 d U . .
C8 C 0.4165(10) 0.0406(11) 0.0418(7) 0.024(3) Uani 1 1 d U . .
H8 H 0.3841 -0.0027 0.0130 0.028 Uiso 1 1 calc R . .
C9 C 0.4142(10) 0.1454(11) 0.0365(7) 0.023(3) Uani 1 1 d U . .
H9 H 0.3787 0.1754 0.0037 0.027 Uiso 1 1 calc R . .
C10 C 0.1752(10) 0.4677(12) 0.1989(7) 0.025(3) Uani 1 1 d U . .
C11 C 0.1361(10) 0.3689(12) 0.2084(6) 0.021(3) Uani 1 1 d U . .
C12 C 0.1644(10) 0.3084(12) 0.1653(7) 0.022(3) Uani 1 1 d U . .
C13 C 0.1491(9) 0.1957(11) 0.1539(6) 0.018(3) Uani 1 1 d U . .
C14 C 0.0505(10) 0.1540(11) 0.1504(7) 0.025(3) Uani 1 1 d U . .
H14 H -0.0058 0.1994 0.1543 0.029 Uiso 1 1 calc R . .
C15 C 0.0311(10) 0.0516(12) 0.1417(7) 0.027(3) Uani 1 1 d U . .
H15 H -0.0370 0.0251 0.1399 0.032 Uiso 1 1 calc R . .
C16 C 0.1139(10) -0.0132(12) 0.1355(8) 0.030(4) Uani 1 1 d U . .
C17 C 0.2131(10) 0.0190(11) 0.1387(7) 0.023(3) Uani 1 1 d U . .
H17 H 0.2676 -0.0280 0.1335 0.028 Uiso 1 1 calc R . .
C18 C 0.2323(10) 0.1284(11) 0.1505(6) 0.020(3) Uani 1 1 d U . .
H18 H 0.3006 0.1540 0.1559 0.024 Uiso 1 1 calc R . .
C19 C 0.1157(9) 0.5130(11) -0.0272(7) 0.021(3) Uani 1 1 d U . .
C20 C 0.1054(9) 0.4216(11) -0.0600(7) 0.020(3) Uani 1 1 d U . .
C21 C 0.1553(9) 0.3447(11) -0.0268(6) 0.016(2) Uani 1 1 d U . .
C22 C 0.1676(9) 0.2332(11) -0.0396(6) 0.018(3) Uani 1 1 d U . .
C23 C 0.2151(10) 0.2030(12) -0.0861(7) 0.025(3) Uani 1 1 d U . .
H23 H 0.2364 0.2543 -0.1116 0.030 Uiso 1 1 calc R . .
C24 C 0.2331(10) 0.0989(12) -0.0972(6) 0.022(3) Uani 1 1 d U . .
H24 H 0.2688 0.0781 -0.1288 0.026 Uiso 1 1 calc R . .
C25 C 0.1986(10) 0.0295(12) -0.0618(7) 0.023(3) Uani 1 1 d U . .
C26 C 0.1465(11) 0.0511(12) -0.0170(7) 0.028(3) Uani 1 1 d U . .
H26 H 0.1208 -0.0024 0.0056 0.034 Uiso 1 1 calc R . .
C27 C 0.1311(10) 0.1590(11) -0.0044(7) 0.020(3) Uani 1 1 d U . .
H27 H 0.0964 0.1788 0.0277 0.024 Uiso 1 1 calc R . .
C28 C 0.491(3) 0.407(3) 0.2257(14) 0.116(9) Uani 1 1 d U . .
H28A H 0.4598 0.4671 0.2086 0.139 Uiso 1 1 calc R . .
C29 C 0.428(2) 0.327(3) 0.2443(12) 0.097(8) Uani 1 1 d U . .
H29A H 0.3552 0.3335 0.2399 0.116 Uiso 1 1 calc R . .
C30 C 0.470(2) 0.243(3) 0.2674(11) 0.096(7) Uani 1 1 d U . .
H30A H 0.4286 0.1891 0.2810 0.116 Uiso 1 1 calc R . .
C31 C 0.577(2) 0.236(2) 0.2715(11) 0.098(7) Uani 1 1 d U . .
H31A H 0.6088 0.1729 0.2843 0.118 Uiso 1 1 calc R . .
C32 C 0.635(2) 0.316(3) 0.2579(13) 0.103(8) Uani 1 1 d U . .
H32A H 0.7073 0.3122 0.2671 0.124 Uiso 1 1 calc R . .
C33 C 0.596(3) 0.398(3) 0.2321(15) 0.120(8) Uani 1 1 d U . .
C34 C 0.689(4) 0.463(4) 0.2209(18) 0.230(19) Uani 1 1 d U . .
H34A H 0.7516 0.4221 0.2298 0.345 Uiso 1 1 calc R . .
H34B H 0.6913 0.5255 0.2449 0.345 Uiso 1 1 calc R . .
H34C H 0.6846 0.4838 0.1808 0.345 Uiso 1 1 calc R . .

loop_
_atom_site_aniso_label
_atom_site_aniso_U_11
_atom_site_aniso_U_22
_atom_site_aniso_U_33
_atom_site_aniso_U_23
_atom_site_aniso_U_13
_atom_site_aniso_U_12
Tl 0.0155(3) 0.0127(4) 0.0455(4) -0.0032(3) 0.0010(2) 0.0014(2)
B 0.009(5) 0.019(8) 0.031(6) -0.001(5) 0.001(5) 0.003(5)
N1 0.013(4) 0.013(5) 0.023(6) -0.003(5) 0.003(4) -0.001(3)
N2 0.013(4) 0.007(5) 0.030(7) 0.008(5) 0.003(4) 0.002(4)
N3 0.018(5) 0.019(6) 0.029(6) 0.003(4) 0.005(4) 0.008(5)
N4 0.018(5) 0.015(5) 0.035(6) 0.005(5) 0.009(4) 0.007(5)
N5 0.009(4) 0.002(5) 0.037(6) -0.001(4) 0.003(4) -0.003(4)
N6 0.002(4) 0.007(5) 0.042(6) -0.002(4) -0.001(4) -0.001(4)
Br1 0.0159(6) 0.0133(9) 0.0453(10) 0.0006(7) 0.0012(6) -0.0054(5)
Br2 0.0061(6) 0.0213(10) 0.0632(12) 0.0038(8) 0.0058(6) 0.0022(5)
Br3 0.0314(8) 0.0267(10) 0.0413(10) -0.0122(8) 0.0074(7) -0.0051(7)
Br4 0.0394(9) 0.0357(11) 0.0379(10) -0.0022(8) 0.0160(8) -0.0104(8)
Br5 0.0101(6) 0.0142(9) 0.0521(10) 0.0058(7) 0.0028(6) 0.0042(5)
Br6 0.0288(8) 0.0260(11) 0.0398(10) -0.0012(8) -0.0105(7) 0.0064(7)
Cl1 0.037(2) 0.013(2) 0.069(3) 0.008(2) 0.013(2) 0.0035(17)
Cl2 0.033(2) 0.018(2) 0.053(3) -0.0077(19) 0.0132(18) -0.0065(16)
Cl3 0.034(2) 0.017(3) 0.072(3) -0.011(2) -0.004(2) 0.0085(17)
C1 0.012(5) 0.011(5) 0.028(8) -0.004(6) 0.002(5) -0.001(4)
C2 0.006(4) 0.013(5) 0.053(10) 0.003(7) -0.003(6) 0.000(4)
C3 0.010(4) 0.009(5) 0.034(8) 0.007(5) 0.007(5) 0.004(4)
C4 0.003(5) 0.008(5) 0.037(8) 0.005(5) 0.002(5) -0.001(4)
C5 0.016(6) 0.014(6) 0.032(8) 0.004(5) 0.003(5) 0.001(5)
C6 0.020(6) 0.020(6) 0.033(8) 0.004(5) 0.009(5) 0.011(5)
C7 0.022(7) 0.006(6) 0.050(9) 0.000(5) 0.010(6) 0.004(5)
C8 0.014(6) 0.010(6) 0.048(8) -0.002(5) 0.010(5) -0.004(5)
C9 0.020(6) 0.014(6) 0.035(8) -0.001(5) 0.005(5) 0.005(5)
C10 0.016(6) 0.030(7) 0.028(7) -0.009(5) -0.001(5) -0.008(6)
C11 0.011(6) 0.028(7) 0.023(6) -0.006(5) -0.004(4) -0.005(5)
C12 0.016(6) 0.019(5) 0.031(7) 0.003(5) 0.004(5) 0.001(5)
C13 0.007(5) 0.014(5) 0.033(8) 0.011(5) 0.002(5) 0.004(4)
C14 0.015(5) 0.016(6) 0.044(9) 0.011(7) 0.009(6) 0.003(5)
C15 0.013(5) 0.023(6) 0.046(10) 0.000(7) 0.007(6) 0.000(5)
C16 0.013(6) 0.013(6) 0.065(11) 0.010(7) 0.012(7) -0.001(5)
C17 0.014(5) 0.012(6) 0.043(9) 0.004(6) 0.008(6) 0.003(5)
C18 0.012(5) 0.011(6) 0.037(8) 0.011(6) 0.001(5) 0.001(4)
C19 0.009(6) 0.017(6) 0.039(7) -0.004(5) 0.002(5) 0.010(5)
C20 0.005(5) 0.017(6) 0.038(7) -0.002(5) -0.005(5) 0.003(5)
C21 0.007(5) 0.013(5) 0.028(6) -0.002(4) 0.003(4) 0.002(4)
C22 0.013(6) 0.015(5) 0.025(7) 0.003(5) -0.004(5) -0.001(5)
C23 0.013(6) 0.020(6) 0.044(8) -0.008(6) 0.006(6) 0.000(6)
C24 0.015(6) 0.023(6) 0.026(8) 0.000(6) -0.004(5) 0.009(6)
C25 0.020(7) 0.015(6) 0.031(8) -0.006(6) -0.006(5) 0.001(6)
C26 0.026(7) 0.013(6) 0.046(9) -0.016(6) 0.004(6) -0.013(6)
C27 0.011(6) 0.016(6) 0.033(8) -0.001(6) 0.000(5) -0.004(5)
C28 0.158(18) 0.075(18) 0.104(19) -0.037(14) -0.056(17) 0.059(14)
C29 0.090(14) 0.13(2) 0.070(16) -0.065(14) -0.019(12) 0.061(11)
C30 0.119(15) 0.110(18) 0.059(15) -0.033(13) 0.005(14) 0.021(13)
C31 0.124(16) 0.089(17) 0.073(16) -0.052(13) -0.045(14) 0.057(12)
C32 0.081(15) 0.111(19) 0.110(19) -0.084(14) -0.034(13) 0.039(11)
C33 0.142(17) 0.111(19) 0.102(19) -0.046(15) -0.020(17) 0.004(13)
C34 0.27(3) 0.27(4) 0.13(4) -0.04(3) -0.04(3) -0.15(3)

loop_
_atom_type_symbol
_atom_type_description
_atom_type_scat_dispersion_real
_atom_type_scat_dispersion_imag
_atom_type_scat_source
C C 0.0033 0.0016 'International Tables Vol C Tables 4.2.6.8 and 6.1.1.4'
H H 0.0000 0.0000 'International Tables Vol C Tables 4.2.6.8 and 6.1.1.4'
B B 0.0013 0.0007 'International Tables Vol C Tables 4.2.6.8 and 6.1.1.4'
N N 0.0061 0.0033 'International Tables Vol C Tables 4.2.6.8 and 6.1.1.4'
Cl Cl 0.1484 0.1585 'International Tables Vol C Tables 4.2.6.8 and 6.1.1.4'
Br Br -0.2901 2.4595 'International Tables Vol C Tables 4.2.6.8 and 6.1.1.4'
Tl Tl -2.8358 9.6688 'International Tables Vol C Tables 4.2.6.8 and 6.1.1.4'

loop_
_geom_angle_atom_site_label_1
_geom_angle_atom_site_label_2
_geom_angle_atom_site_label_3
_geom_angle
_geom_angle_site_symmetry_1
_geom_angle_site_symmetry_3
_geom_angle_publ_flag
N5 Tl N1 72.8(3) . . ?
N5 Tl N3 71.7(4) . . ?
N1 Tl N3 69.7(3) . . ?
H1 B N4 109(8) . . ?
H1 B N2 104(7) . . ?
N4 B N2 110.3(12) . . ?
H1 B N6 113(8) . . ?
N4 B N6 110.8(11) . . ?
N2 B N6 109.9(12) . . ?
C1 N1 N2 105.3(11) . . ?
C1 N1 Tl 128.9(9) . . ?
N2 N1 Tl 124.7(7) . . ?
C3 N2 N1 111.2(10) . . ?
C3 N2 B 127.3(12) . . ?
N1 N2 B 121.4(11) . . ?
C10 N3 N4 104.8(11) . . ?
C10 N3 Tl 128.9(10) . . ?
N4 N3 Tl 122.0(9) . . ?
C12 N4 N3 109.2(12) . . ?
C12 N4 B 129.9(13) . . ?
N3 N4 B 120.8(11) . . ?
C19 N5 N6 105.9(12) . . ?
C19 N5 Tl 124.6(9) . . ?
N6 N5 Tl 125.0(8) . . ?
C21 N6 N5 111.7(12) . . ?
C21 N6 B 128.0(12) . . ?
N5 N6 B 120.2(12) . . ?
N1 C1 C2 111.5(12) . . ?
N1 C1 Br1 120.1(10) . . ?
C2 C1 Br1 128.3(10) . . ?
C1 C2 C3 106.3(11) . . ?
C1 C2 Br2 127.7(10) . . ?
C3 C2 Br2 125.7(11) . . ?
N2 C3 C2 105.6(12) . . ?
N2 C3 C4 125.8(11) . . ?
C2 C3 C4 128.6(11) . . ?
C9 C4 C5 118.8(13) . . ?
C9 C4 C3 123.3(13) . . ?
C5 C4 C3 117.8(13) . . ?
C6 C5 C4 120.0(14) . . ?
C5 C6 C7 118.7(15) . . ?
C8 C7 C6 122.1(14) . . ?
C8 C7 Cl1 118.4(13) . . ?
C6 C7 Cl1 119.5(13) . . ?
C9 C8 C7 118.4(15) . . ?
C8 C9 C4 122.0(15) . . ?
N3 C10 C11 111.8(13) . . ?
N3 C10 Br3 120.6(11) . . ?
C11 C10 Br3 127.6(11) . . ?
C12 C11 C10 106.0(13) . . ?
C12 C11 Br4 126.8(12) . . ?
C10 C11 Br4 127.2(11) . . ?
C11 C12 N4 108.2(14) . . ?
C11 C12 C13 130.8(14) . . ?
N4 C12 C13 121.0(13) . . ?
C14 C13 C18 118.6(13) . . ?
C14 C13 C12 119.8(12) . . ?
C18 C13 C12 121.5(12) . . ?
C15 C14 C13 123.0(13) . . ?
C14 C15 C16 117.6(13) . . ?
C17 C16 C15 124.2(15) . . ?
C17 C16 Cl2 116.5(11) . . ?
C15 C16 Cl2 119.2(11) . . ?
C16 C17 C18 117.1(13) . . ?
C13 C18 C17 119.3(12) . . ?
N5 C19 C20 110.6(13) . . ?
N5 C19 Br5 122.2(11) . . ?
C20 C19 Br5 127.1(12) . . ?
C21 C20 C19 105.5(13) . . ?
C21 C20 Br6 126.9(11) . . ?
C19 C20 Br6 127.5(11) . . ?
N6 C21 C20 106.2(12) . . ?
N6 C21 C22 124.6(13) . . ?
C20 C21 C22 129.1(13) . . ?
C23 C22 C27 119.5(14) . . ?
C23 C22 C21 120.4(13) . . ?
C27 C22 C21 120.1(13) . . ?
C22 C23 C24 121.5(15) . . ?
C25 C24 C23 117.3(14) . . ?
C24 C25 C26 125.5(15) . . ?
C24 C25 Cl3 117.6(12) . . ?
C26 C25 Cl3 116.9(13) . . ?
C25 C26 C27 117.1(15) . . ?
C22 C27 C26 118.9(14) . . ?
C33 C28 C29 121(3) . . ?
C30 C29 C28 120(3) . . ?
C29 C30 C31 118(3) . . ?
C32 C31 C30 122(3) . . ?
C33 C32 C31 122(3) . . ?
C32 C33 C28 118(4) . . ?
C32 C33 C34 104(4) . . ?
C28 C33 C34 139(5) . . ?

loop_
_geom_bond_atom_site_label_1
_geom_bond_atom_site_label_2
_geom_bond_distance
_geom_bond_site_symmetry_2
_geom_bond_publ_flag
Tl N5 2.600(11) . ?
Tl N1 2.618(11) . ?
Tl N3 2.669(12) . ?
B H1 1.09(15) . ?
B N4 1.53(2) . ?
B N2 1.547(17) . ?
B N6 1.55(2) . ?
N1 C1 1.335(15) . ?
N1 N2 1.365(15) . ?
N2 C3 1.350(16) . ?
N3 C10 1.340(18) . ?
N3 N4 1.402(17) . ?
N4 C12 1.378(18) . ?
N5 C19 1.318(18) . ?
N5 N6 1.366(15) . ?
N6 C21 1.348(18) . ?
Br1 C1 1.853(13) . ?
Br2 C2 1.870(13) . ?
Br3 C10 1.843(15) . ?
Br4 C11 1.857(15) . ?
Br5 C19 1.845(14) . ?
Br6 C20 1.865(15) . ?
Cl1 C7 1.754(15) . ?
Cl2 C16 1.753(16) . ?
Cl3 C25 1.784(15) . ?
C1 C2 1.355(19) . ?
C2 C3 1.402(18) . ?
C3 C4 1.465(19) . ?
C4 C9 1.39(2) . ?
C4 C5 1.40(2) . ?
C5 C6 1.38(2) . ?
C6 C7 1.39(2) . ?
C7 C8 1.38(2) . ?
C8 C9 1.35(2) . ?
C10 C11 1.39(2) . ?
C11 C12 1.36(2) . ?
C12 C13 1.48(2) . ?
C13 C14 1.391(18) . ?
C13 C18 1.396(17) . ?
C14 C15 1.35(2) . ?
C15 C16 1.383(19) . ?
C16 C17 1.355(18) . ?
C17 C18 1.45(2) . ?
C19 C20 1.41(2) . ?
C20 C21 1.39(2) . ?
C21 C22 1.477(19) . ?
C22 C23 1.363(19) . ?
C22 C27 1.375(19) . ?
C23 C24 1.39(2) . ?
C24 C25 1.33(2) . ?
C25 C26 1.33(2) . ?
C26 C27 1.44(2) . ?
C28 C33 1.37(5) . ?
C28 C29 1.41(4) . ?
C29 C30 1.30(4) . ?
C30 C31 1.40(4) . ?
C31 C32 1.33(4) . ?
C32 C33 1.31(5) . ?
C33 C34 1.52(5) . ?

loop_
_geom_torsion_atom_site_label_1
_geom_torsion_atom_site_label_2
_geom_torsion_atom_site_label_3
_geom_torsion_atom_site_label_4
_geom_torsion
_geom_torsion_site_symmetry_1
_geom_torsion_site_symmetry_2
_geom_torsion_site_symmetry_3
_geom_torsion_site_symmetry_4
_geom_torsion_publ_flag
N5 Tl N1 C1 153.1(13) . . . . ?
N3 Tl N1 C1 -130.6(13) . . . . ?
N5 Tl N1 N2 -40.3(10) . . . . ?
N3 Tl N1 N2 36.0(10) . . . . ?
C1 N1 N2 C3 0.8(16) . . . . ?
Tl N1 N2 C3 -168.5(9) . . . . ?
C1 N1 N2 B 178.3(12) . . . . ?
Tl N1 N2 B 9.0(17) . . . . ?
H1 B N2 C3 -7(8) . . . . ?
N4 B N2 C3 109.4(16) . . . . ?
N6 B N2 C3 -128.2(15) . . . . ?
H1 B N2 N1 176(8) . . . . ?
N4 B N2 N1 -67.7(17) . . . . ?
N6 B N2 N1 54.7(17) . . . . ?
N5 Tl N3 C10 -124.6(12) . . . . ?
N1 Tl N3 C10 157.4(12) . . . . ?
N5 Tl N3 N4 28.1(9) . . . . ?
N1 Tl N3 N4 -49.8(9) . . . . ?
C10 N3 N4 C12 -1.5(14) . . . . ?
Tl N3 N4 C12 -159.8(9) . . . . ?
C10 N3 N4 B 176.8(12) . . . . ?
Tl N3 N4 B 18.4(15) . . . . ?
H1 B N4 C12 -19(8) . . . . ?
N2 B N4 C12 -132.2(14) . . . . ?
N6 B N4 C12 105.8(17) . . . . ?
H1 B N4 N3 163(8) . . . . ?
N2 B N4 N3 49.9(17) . . . . ?
N6 B N4 N3 -72.1(16) . . . . ?
N1 Tl N5 C19 -126.7(10) . . . . ?
N3 Tl N5 C19 159.6(10) . . . . ?
N1 Tl N5 N6 26.0(9) . . . . ?
N3 Tl N5 N6 -47.7(9) . . . . ?
C19 N5 N6 C21 -1.4(13) . . . . ?
Tl N5 N6 C21 -158.4(8) . . . . ?
C19 N5 N6 B 175.5(11) . . . . ?
Tl N5 N6 B 18.5(14) . . . . ?
H1 B N6 C21 -11(8) . . . . ?
N4 B N6 C21 -132.9(13) . . . . ?
N2 B N6 C21 104.9(15) . . . . ?
H1 B N6 N5 173(8) . . . . ?
N4 B N6 N5 50.7(16) . . . . ?
N2 B N6 N5 -71.4(15) . . . . ?
N2 N1 C1 C2 -1.2(17) . . . . ?
Tl N1 C1 C2 167.5(10) . . . . ?
N2 N1 C1 Br1 -179.6(9) . . . . ?
Tl N1 C1 Br1 -10.9(17) . . . . ?
N1 C1 C2 C3 1.1(19) . . . . ?
Br1 C1 C2 C3 179.3(11) . . . . ?
N1 C1 C2 Br2 175.7(11) . . . . ?
Br1 C1 C2 Br2 -6(2) . . . . ?
N1 N2 C3 C2 -0.2(17) . . . . ?
B N2 C3 C2 -177.5(14) . . . . ?
N1 N2 C3 C4 177.3(14) . . . . ?
B N2 C3 C4 0(2) . . . . ?
C1 C2 C3 N2 -0.5(17) . . . . ?
Br2 C2 C3 N2 -175.3(12) . . . . ?
C1 C2 C3 C4 -177.9(15) . . . . ?
Br2 C2 C3 C4 7(2) . . . . ?
N2 C3 C4 C9 60(2) . . . . ?
C2 C3 C4 C9 -123.3(17) . . . . ?
N2 C3 C4 C5 -118.0(15) . . . . ?
C2 C3 C4 C5 59(2) . . . . ?
C9 C4 C5 C6 -1.7(19) . . . . ?
C3 C4 C5 C6 176.3(11) . . . . ?
C4 C5 C6 C7 1.6(19) . . . . ?
C5 C6 C7 C8 0(2) . . . . ?
C5 C6 C7 Cl1 179.2(10) . . . . ?
C6 C7 C8 C9 -1(2) . . . . ?
Cl1 C7 C8 C9 179.5(10) . . . . ?
C7 C8 C9 C4 1(2) . . . . ?
C5 C4 C9 C8 0(2) . . . . ?
C3 C4 C9 C8 -177.4(12) . . . . ?
N4 N3 C10 C11 0.2(16) . . . . ?
Tl N3 C10 C11 156.5(10) . . . . ?
N4 N3 C10 Br3 179.4(9) . . . . ?
Tl N3 C10 Br3 -24.3(17) . . . . ?
N3 C10 C11 C12 1.1(17) . . . . ?
Br3 C10 C11 C12 -178.0(11) . . . . ?
N3 C10 C11 Br4 179.1(10) . . . . ?
Br3 C10 C11 Br4 0(2) . . . . ?
C10 C11 C12 N4 -2.0(16) . . . . ?
Br4 C11 C12 N4 180.0(10) . . . . ?
C10 C11 C12 C13 177.0(14) . . . . ?
Br4 C11 C12 C13 -1(2) . . . . ?
N3 N4 C12 C11 2.2(15) . . . . ?
B N4 C12 C11 -175.8(13) . . . . ?
N3 N4 C12 C13 -176.9(12) . . . . ?
B N4 C12 C13 5(2) . . . . ?
C11 C12 C13 C14 56(2) . . . . ?
N4 C12 C13 C14 -125.3(15) . . . . ?
C11 C12 C13 C18 -119.8(17) . . . . ?
N4 C12 C13 C18 59(2) . . . . ?
C18 C13 C14 C15 -3(2) . . . . ?
C12 C13 C14 C15 -178.2(15) . . . . ?
C13 C14 C15 C16 -1(3) . . . . ?
C14 C15 C16 C17 1(3) . . . . ?
C14 C15 C16 Cl2 -176.4(13) . . . . ?
C15 C16 C17 C18 1(3) . . . . ?
Cl2 C16 C17 C18 179.0(12) . . . . ?
C14 C13 C18 C17 5(2) . . . . ?
C12 C13 C18 C17 -179.3(14) . . . . ?
C16 C17 C18 C13 -4(2) . . . . ?
N6 N5 C19 C20 1.4(14) . . . . ?
Tl N5 C19 C20 158.5(8) . . . . ?
N6 N5 C19 Br5 -178.0(8) . . . . ?
Tl N5 C19 Br5 -21.0(15) . . . . ?
N5 C19 C20 C21 -1.0(15) . . . . ?
Br5 C19 C20 C21 178.5(10) . . . . ?
N5 C19 C20 Br6 176.7(9) . . . . ?
Br5 C19 C20 Br6 -3.8(19) . . . . ?
N5 N6 C21 C20 0.9(14) . . . . ?
B N6 C21 C20 -175.8(11) . . . . ?
N5 N6 C21 C22 -178.3(11) . . . . ?
B N6 C21 C22 5(2) . . . . ?
C19 C20 C21 N6 0.0(14) . . . . ?
Br6 C20 C21 N6 -177.7(9) . . . . ?
C19 C20 C21 C22 179.1(12) . . . . ?
Br6 C20 C21 C22 1(2) . . . . ?
N6 C21 C22 C23 -122.1(15) . . . . ?
C20 C21 C22 C23 58.9(19) . . . . ?
N6 C21 C22 C27 57.8(18) . . . . ?
C20 C21 C22 C27 -121.2(16) . . . . ?
C27 C22 C23 C24 -4(2) . . . . ?
C21 C22 C23 C24 176.1(12) . . . . ?
C22 C23 C24 C25 3(2) . . . . ?
C23 C24 C25 C26 1(2) . . . . ?
C23 C24 C25 Cl3 -178.9(10) . . . . ?
C24 C25 C26 C27 -3(2) . . . . ?
Cl3 C25 C26 C27 176.7(11) . . . . ?
C23 C22 C27 C26 2(2) . . . . ?
C21 C22 C27 C26 -178.4(12) . . . . ?
C25 C26 C27 C22 2(2) . . . . ?
C33 C28 C29 C30 -1(5) . . . . ?
C28 C29 C30 C31 -2(4) . . . . ?
C29 C30 C31 C32 7(4) . . . . ?
C30 C31 C32 C33 -10(5) . . . . ?
C31 C32 C33 C28 8(5) . . . . ?
C31 C32 C33 C34 -175(3) . . . . ?
C29 C28 C33 C32 -2(5) . . . . ?
C29 C28 C33 C34 -177(4) . . . . ?
